data_4114467
loop_
_publ_author_name
'Yurij Mozharivskyj'
'Wonyoung Choe'
'Alexandra O. Pecharsky'
'Gordon J. Miller'

_publ_section_title
;
 Phase Transformation Driven by Valence Electron Concentration: Tuning
 Interslab Bond Distances in Gd5GaxGe4-x
;
_journal_name_full 'Journal of the American Chemical Society'
_journal_page_first 15183
_journal_page_last 15190
_journal_paper_doi 10.1021/ja037649z
_journal_volume 125
_journal_year 2003
_chemical_formula_sum 'Ga0.7 Gd5 Ge3.3'
_chemical_formula_weight 1074.60
_chemical_name_systematic
; 
 ? 
;
_space_group_IT_number 62
_symmetry_space_group_name_Hall '-P 2ac 2n'
_symmetry_space_group_name_H-M 'P n m a'
_atom_sites_solution_hydrogens geom
_atom_sites_solution_primary direct
_atom_sites_solution_secondary difmap
_audit_creation_method SHELXL-97
_cell_angle_alpha 90.00
_cell_angle_beta 90.00
_cell_angle_gamma 90.00
_cell_formula_units_Z 4
_cell_length_a 7.6195(8)
_cell_length_b 14.8375(15)
_cell_length_c 7.8162(8)
_cell_measurement_reflns_used all
_cell_measurement_temperature 273(2)
_cell_measurement_theta_max 28.30
_cell_measurement_theta_min 2.75
_cell_volume 883.66(16)
_computing_cell_refinement SAINT
_computing_data_collection SAINT
_computing_data_reduction SAINT
_computing_structure_refinement 'SHELXL-97 (Sheldrick, 1997)'
_computing_structure_solution 'SHELXS-97 (Sheldrick, 1990)'
_diffrn_ambient_temperature 273(2)
_diffrn_measured_fraction_theta_full 0.948
_diffrn_measured_fraction_theta_max 0.948
_diffrn_measurement_device_type 'SMART APEX'
_diffrn_radiation_monochromator graphite
_diffrn_radiation_source 'fine-focus sealed tube'
_diffrn_radiation_type MoK\a
_diffrn_radiation_wavelength 0.71073
_diffrn_reflns_av_R_equivalents 0.0306
_diffrn_reflns_av_sigmaI/netI 0.0270
_diffrn_reflns_limit_h_max 6
_diffrn_reflns_limit_h_min -10
_diffrn_reflns_limit_k_max 15
_diffrn_reflns_limit_k_min -19
_diffrn_reflns_limit_l_max 10
_diffrn_reflns_limit_l_min -10
_diffrn_reflns_number 5008
_diffrn_reflns_theta_full 28.30
_diffrn_reflns_theta_max 28.30
_diffrn_reflns_theta_min 2.75
_exptl_absorpt_coefficient_mu 50.008
_exptl_absorpt_correction_type empirical
_exptl_absorpt_process_details SADABS
_exptl_crystal_colour metallic
_exptl_crystal_density_diffrn 8.077
_exptl_crystal_F_000 1789
_exptl_crystal_size_max 0.050
_exptl_crystal_size_mid 0.040
_exptl_crystal_size_min 0.033
_refine_diff_density_max 7.087
_refine_diff_density_min -4.588
_refine_diff_density_rms 1.030
_refine_ls_extinction_method none
_refine_ls_goodness_of_fit_ref 1.269
_refine_ls_hydrogen_treatment mixed
_refine_ls_matrix_type full
_refine_ls_number_parameters 43
_refine_ls_number_reflns 1085
_refine_ls_number_restraints 0
_refine_ls_restrained_S_all 1.269
_refine_ls_R_factor_all 0.0667
_refine_ls_R_factor_gt 0.0651
_refine_ls_shift/su_max 0.639
_refine_ls_shift/su_mean 0.072
_refine_ls_structure_factor_coef Fsqd
_refine_ls_weighting_details 'calc w=1/[\s^2^(Fo^2^)+(0.0546P)^2^+300.9781P] where P=(Fo^2^+2Fc^2^)/3'
_refine_ls_weighting_scheme calc
_refine_ls_wR_factor_gt 0.1690
_refine_ls_wR_factor_ref 0.1700
_reflns_number_gt 1055
_reflns_number_total 1085
_reflns_threshold_expression >2sigma(I)
_cod_data_source_file ja037649zsi20030801_040630.cif
_cod_data_source_block pnma
_cod_original_formula_sum 'Ga0.70 Gd5 Ge3.30'
_cod_database_code 4114467

loop_
_symmetry_equiv_pos_as_xyz
'x, y, z'
'-x+1/2, -y, z+1/2'
'-x, y+1/2, -z'
'x+1/2, -y+1/2, -z+1/2'
'-x, -y, -z'
'x-1/2, y, -z-1/2'
'x, -y-1/2, z'
'-x-1/2, y-1/2, z-1/2'

loop_
_atom_site_label
_atom_site_type_symbol
_atom_site_fract_x
_atom_site_fract_y
_atom_site_fract_z
_atom_site_U_iso_or_equiv
_atom_site_adp_type
_atom_site_occupancy
_atom_site_symmetry_multiplicity
_atom_site_calc_flag
_atom_site_refinement_flags
Gd1 Gd -0.01552(15) 0.59773(7) 0.18015(14) 0.0091(2) Uiso 1 1 d .
Gd2 Gd 0.36609(15) 0.11876(7) 0.16383(12) 0.0072(2) Uiso 1 1 d .
Gd3 Gd 0.2006(2) 0.2500 0.50192(18) 0.0070(3) Uiso 1 2 d S
Ge1 Ge 0.2083(3) 0.04241(15) 0.4643(3) 0.0087(4) Uiso 0.82 1 d P
Ga1 Ga 0.2083(3) 0.04241(15) 0.4643(3) 0.0087(4) Uiso 0.18 1 d P
Ge2 Ge 0.0712(4) 0.2500 0.1118(4) 0.0084(6) Uiso 0.83 2 d SP
Ga2 Ga 0.0712(4) 0.2500 0.1118(4) 0.0084(6) Uiso 0.17 2 d SP
Ge3 Ge 0.3169(4) 0.2500 0.8655(4) 0.0072(6) Uiso 0.83 2 d SP
Ga3 Ga 0.3169(4) 0.2500 0.8655(4) 0.0072(6) Uiso 0.17 2 d SP
Gd21 Gd 0.0295(11) 0.5949(5) 0.1854(9) 0.0033(15) Uiso 0.138(3) 1 d P
Gd22 Gd 0.3087(11) 0.1229(5) 0.1699(9) 0.0042(14) Uiso 0.138(3) 1 d P
Gd23 Gd 0.1477(16) 0.2500 0.5094(13) 0.007(2) Uiso 0.138(3) 2 d SP
Ge21 Ge 0.146(2) 0.0419(11) 0.465(2) 0.006 Uiso 0.114(2) 1 d P
Ga21 Ga 0.146(2) 0.0419(11) 0.465(2) 0.006 Uiso 0.0242(4) 1 d P
Ge22 Ge 0.012(4) 0.2500 0.109(3) 0.011(5) Uiso 0.114(2) 2 d SP
Ga22 Ga 0.012(4) 0.2500 0.109(3) 0.011(5) Uiso 0.0242(4) 2 d SP
Ge23 Ge 0.265(3) 0.2500 0.871(3) 0.004(4) Uiso 0.114(2) 2 d SP
Ga23 Ga 0.265(3) 0.2500 0.871(3) 0.004(4) Uiso 0.0242(4) 2 d SP

loop_
_atom_type_symbol
_atom_type_description
_atom_type_scat_dispersion_real
_atom_type_scat_dispersion_imag
_atom_type_scat_source
Ga Ga 0.2307 1.6083 'International Tables Vol C Tables 4.2.6.8 and 6.1.1.4'
Ge Ge 0.1547 1.8001 'International Tables Vol C Tables 4.2.6.8 and 6.1.1.4'
Gd Gd -0.1653 3.9035 'International Tables Vol C Tables 4.2.6.8 and 6.1.1.4'

loop_
_geom_angle_atom_site_label_1
_geom_angle_atom_site_label_2
_geom_angle_atom_site_label_3
_geom_angle
_geom_angle_site_symmetry_1
_geom_angle_site_symmetry_3
Ga23 Gd1 Ge23 0.0(7) 5_566 5_566
Ga23 Gd1 Ga1 129.0(4) 5_566 8_665
Ge23 Gd1 Ga1 129.0(4) 5_566 8_665
Ga23 Gd1 Ge1 129.0(4) 5_566 8_665
Ge23 Gd1 Ge1 129.0(4) 5_566 8_665
Ga1 Gd1 Ge1 0.00(11) 8_665 8_665
Ga23 Gd1 Ga21 96.9(5) 5_566 3_556
Ge23 Gd1 Ga21 96.9(5) 5_566 3_556
Ga1 Gd1 Ga21 133.6(3) 8_665 3_556
Ge1 Gd1 Ga21 133.6(3) 8_665 3_556
Ga23 Gd1 Ge21 96.9(5) 5_566 3_556
Ge23 Gd1 Ge21 96.9(5) 5_566 3_556
Ga1 Gd1 Ge21 133.6(3) 8_665 3_556
Ge1 Gd1 Ge21 133.6(3) 8_665 3_556
Ga21 Gd1 Ge21 0.0(8) 3_556 3_556
Ga23 Gd1 Ga3 79.7(4) 5_566 2_564
Ge23 Gd1 Ga3 79.7(4) 5_566 2_564
Ga1 Gd1 Ga3 94.69(8) 8_665 2_564
Ge1 Gd1 Ga3 94.69(8) 8_665 2_564
Ga21 Gd1 Ga3 86.1(3) 3_556 2_564
Ge21 Gd1 Ga3 86.1(3) 3_556 2_564
Ga23 Gd1 Ge3 79.7(4) 5_566 2_564
Ge23 Gd1 Ge3 79.7(4) 5_566 2_564
Ga1 Gd1 Ge3 94.69(8) 8_665 2_564
Ge1 Gd1 Ge3 94.69(8) 8_665 2_564
Ga21 Gd1 Ge3 86.1(3) 3_556 2_564
Ge21 Gd1 Ge3 86.1(3) 3_556 2_564
Ga3 Gd1 Ge3 0.00(11) 2_564 2_564
Ga23 Gd1 Ga1 91.5(4) 5_566 4_455
Ge23 Gd1 Ga1 91.5(4) 5_566 4_455
Ga1 Gd1 Ga1 97.95(6) 8_665 4_455
Ge1 Gd1 Ga1 97.95(6) 8_665 4_455
Ga21 Gd1 Ga1 85.9(3) 3_556 4_455
Ge21 Gd1 Ga1 85.9(3) 3_556 4_455
Ga3 Gd1 Ga1 167.32(8) 2_564 4_455
Ge3 Gd1 Ga1 167.32(8) 2_564 4_455
Ga23 Gd1 Ge1 91.5(4) 5_566 4_455
Ge23 Gd1 Ge1 91.5(4) 5_566 4_455
Ga1 Gd1 Ge1 97.95(6) 8_665 4_455
Ge1 Gd1 Ge1 97.95(6) 8_665 4_455
Ga21 Gd1 Ge1 85.9(3) 3_556 4_455
Ge21 Gd1 Ge1 85.9(3) 3_556 4_455
Ga3 Gd1 Ge1 167.32(8) 2_564 4_455
Ge3 Gd1 Ge1 167.32(8) 2_564 4_455
Ga1 Gd1 Ge1 0.00(6) 4_455 4_455
Ga23 Gd1 Ga22 51.2(6) 5_566 5_565
Ge23 Gd1 Ga22 51.2(6) 5_566 5_565
Ga1 Gd1 Ga22 77.9(4) 8_665 5_565
Ge1 Gd1 Ga22 77.9(4) 8_665 5_565
Ga21 Gd1 Ga22 146.6(5) 3_556 5_565
Ge21 Gd1 Ga22 146.6(5) 3_556 5_565
Ga3 Gd1 Ga22 79.1(4) 2_564 5_565
Ge3 Gd1 Ga22 79.1(4) 2_564 5_565
Ga1 Gd1 Ga22 102.6(4) 4_455 5_565
Ge1 Gd1 Ga22 102.6(4) 4_455 5_565
Ga23 Gd1 Ge22 51.2(6) 5_566 5_565
Ge23 Gd1 Ge22 51.2(6) 5_566 5_565
Ga1 Gd1 Ge22 77.9(4) 8_665 5_565
Ge1 Gd1 Ge22 77.9(4) 8_665 5_565
Ga21 Gd1 Ge22 146.6(5) 3_556 5_565
Ge21 Gd1 Ge22 146.6(5) 3_556 5_565
Ga3 Gd1 Ge22 79.1(4) 2_564 5_565
Ge3 Gd1 Ge22 79.1(4) 2_564 5_565
Ga1 Gd1 Ge22 102.6(4) 4_455 5_565
Ge1 Gd1 Ge22 102.6(4) 4_455 5_565
Ga22 Gd1 Ge22 0.000(2) 5_565 5_565
Ga21 Gd2 Ge21 0.0(10) 6_656 6_656
Ga21 Gd2 Ga21 56.7(6) 6_656 2_554
Ge21 Gd2 Ga21 56.7(6) 6_656 2_554
Ga21 Gd2 Ge21 56.7(6) 6_656 2_554
Ge21 Gd2 Ge21 56.7(6) 6_656 2_554
Ga21 Gd2 Ge21 0.0(6) 2_554 2_554
Ga21 Gd2 Ga22 102.6(6) 6_656 6_656
Ge21 Gd2 Ga22 102.6(6) 6_656 6_656
Ga21 Gd2 Ga22 157.1(6) 2_554 6_656
Ge21 Gd2 Ga22 157.1(6) 2_554 6_656
Ga21 Gd2 Ge22 102.6(6) 6_656 6_656
Ge21 Gd2 Ge22 102.6(6) 6_656 6_656
Ga21 Gd2 Ge22 157.1(6) 2_554 6_656
Ge21 Gd2 Ge22 157.1(6) 2_554 6_656
Ga22 Gd2 Ge22 0.0(8) 6_656 6_656
Ga21 Gd2 Ge1 118.9(3) 6_656 .
Ge21 Gd2 Ge1 118.9(3) 6_656 .
Ga21 Gd2 Ge1 95.9(3) 2_554 .
Ge21 Gd2 Ge1 95.9(3) 2_554 .
Ga22 Gd2 Ge1 85.6(5) 6_656 .
Ge22 Gd2 Ge1 85.6(5) 6_656 .
Ga21 Gd2 Ga1 66.1(4) 6_656 2_554
Ge21 Gd2 Ga1 66.1(4) 6_656 2_554
Ga21 Gd2 Ga1 9.4(3) 2_554 2_554
Ge21 Gd2 Ga1 9.4(3) 2_554 2_554
Ga22 Gd2 Ga1 165.3(4) 6_656 2_554
Ge22 Gd2 Ga1 165.3(4) 6_656 2_554
Ge1 Gd2 Ga1 91.87(4) . 2_554
Ga21 Gd2 Ge1 66.1(4) 6_656 2_554
Ge21 Gd2 Ge1 66.1(4) 6_656 2_554
Ga21 Gd2 Ge1 9.4(3) 2_554 2_554
Ge21 Gd2 Ge1 9.4(3) 2_554 2_554
Ga22 Gd2 Ge1 165.3(4) 6_656 2_554
Ge22 Gd2 Ge1 165.3(4) 6_656 2_554
Ge1 Gd2 Ge1 91.87(4) . 2_554
Ga1 Gd2 Ge1 0.00(9) 2_554 2_554
Ga21 Gd2 Ge2 147.1(4) 6_656 .
Ge21 Gd2 Ge2 147.1(4) 6_656 .
Ga21 Gd2 Ge2 116.4(4) 2_554 .
Ge21 Gd2 Ge2 116.4(4) 2_554 .
Ga22 Gd2 Ge2 86.3(4) 6_656 .
Ge22 Gd2 Ge2 86.3(4) 6_656 .
Ge1 Gd2 Ge2 93.06(8) . .
Ga1 Gd2 Ge2 108.33(7) 2_554 .
Ge1 Gd2 Ge2 108.33(7) 2_554 .
Ga22 Gd3 Ge22 0.0(11) 6_656 6_656
Ga22 Gd3 Ge23 100.3(7) 6_656 .
Ge22 Gd3 Ge23 100.3(7) 6_656 .
Ga22 Gd3 Ga2 2.5(6) 6_656 6_656
Ge22 Gd3 Ga2 2.5(6) 6_656 6_656
Ge23 Gd3 Ga2 97.8(5) . 6_656
Ga22 Gd3 Ge2 2.5(6) 6_656 6_656
Ge22 Gd3 Ge2 2.5(6) 6_656 6_656
Ge23 Gd3 Ge2 97.8(5) . 6_656
Ga2 Gd3 Ge2 0.00(12) 6_656 6_656
Ga22 Gd3 Ge3 92.7(6) 6_656 .
Ge22 Gd3 Ge3 92.7(6) 6_656 .
Ge23 Gd3 Ge3 7.7(5) . .
Ga2 Gd3 Ge3 90.15(10) 6_656 .
Ge2 Gd3 Ge3 90.15(10) 6_656 .
Ga22 Gd3 Ga1 87.11(7) 6_656 7_565
Ge22 Gd3 Ga1 87.11(7) 6_656 7_565
Ge23 Gd3 Ga1 95.19(5) . 7_565
Ga2 Gd3 Ga1 87.32(5) 6_656 7_565
Ge2 Gd3 Ga1 87.32(5) 6_656 7_565
Ge3 Gd3 Ga1 94.88(5) . 7_565
Ga22 Gd3 Ge1 87.11(7) 6_656 7_565
Ge22 Gd3 Ge1 87.11(7) 6_656 7_565
Ge23 Gd3 Ge1 95.19(5) . 7_565
Ga2 Gd3 Ge1 87.32(5) 6_656 7_565
Ge2 Gd3 Ge1 87.32(5) 6_656 7_565
Ge3 Gd3 Ge1 94.88(5) . 7_565
Ga1 Gd3 Ge1 0.00(8) 7_565 7_565
Ga22 Gd3 Ge1 87.11(7) 6_656 .
Ge22 Gd3 Ge1 87.11(7) 6_656 .
Ge23 Gd3 Ge1 95.19(5) . .
Ga2 Gd3 Ge1 87.32(5) 6_656 .
Ge2 Gd3 Ge1 87.32(5) 6_656 .
Ge3 Gd3 Ge1 94.88(5) . .
Ga1 Gd3 Ge1 168.87(10) 7_565 .
Ge1 Gd3 Ge1 168.87(10) 7_565 .
Gd22 Ge1 Gd21 101.8(2) . 8_656
Gd22 Ge1 Gd2 8.45(16) . .
Gd21 Ge1 Gd2 95.63(17) 8_656 .
Gd22 Ge1 Gd2 150.95(18) . 2
Gd21 Ge1 Gd2 92.13(17) 8_656 2
Gd2 Ge1 Gd2 147.56(9) . 2
Gd22 Ge1 Gd22 147.97(18) . 2
Gd21 Ge1 Gd22 85.7(2) 8_656 2
Gd2 Ge1 Gd22 142.76(17) . 2
Gd2 Ge1 Gd22 8.69(15) 2 2
Gd22 Ge1 Gd1 97.88(18) . 8_656
Gd21 Ge1 Gd1 4.91(16) 8_656 8_656
Gd2 Ge1 Gd1 91.46(7) . 8_656
Gd2 Ge1 Gd1 94.32(7) 2 8_656
Gd22 Ge1 Gd1 87.44(16) 2 8_656
Gd22 Ge1 Gd2 78.23(18) . 6_556
Gd21 Ge1 Gd2 136.88(18) 8_656 6_556
Gd2 Ge1 Gd2 86.68(6) . 6_556
Gd2 Ge1 Gd2 108.56(8) 2 6_556
Gd22 Ge1 Gd2 117.23(17) 2 6_556
Gd1 Ge1 Gd2 139.38(9) 8_656 6_556
Gd22 Ge1 Ga21 126.2(3) . 5_556
Gd21 Ge1 Ga21 130.5(3) 8_656 5_556
Gd2 Ge1 Ga21 133.3(3) . 5_556
Gd2 Ge1 Ga21 52.3(3) 2 5_556
Gd22 Ge1 Ga21 61.0(3) 2 5_556
Gd1 Ge1 Ga21 135.0(3) 8_656 5_556
Gd2 Ge1 Ga21 56.2(3) 6_556 5_556
Gd22 Ge1 Ge21 126.2(3) . 5_556
Gd21 Ge1 Ge21 130.5(3) 8_656 5_556
Gd2 Ge1 Ge21 133.3(3) . 5_556
Gd2 Ge1 Ge21 52.3(3) 2 5_556
Gd22 Ge1 Ge21 61.0(3) 2 5_556
Gd1 Ge1 Ge21 135.0(3) 8_656 5_556
Gd2 Ge1 Ge21 56.2(3) 6_556 5_556
Ga21 Ge1 Ge21 0.0(6) 5_556 5_556
Gd22 Ge1 Gd3 69.31(16) . .
Gd21 Ge1 Gd3 70.91(17) 8_656 .
Gd2 Ge1 Gd3 72.12(6) . .
Gd2 Ge1 Gd3 139.73(9) 2 .
Gd22 Ge1 Gd3 141.15(16) 2 .
Gd1 Ge1 Gd3 71.89(6) 8_656 .
Gd2 Ge1 Gd3 68.96(6) 6_556 .
Ga21 Ge1 Gd3 112.2(3) 5_556 .
Ge21 Ge1 Gd3 112.2(3) 5_556 .
Gd22 Ge1 Gd23 72.8(3) . .
Gd21 Ge1 Gd23 76.0(3) 8_656 .
Gd2 Ge1 Gd23 76.5(2) . .
Gd2 Ge1 Gd23 135.9(2) 2 .
Gd22 Ge1 Gd23 138.8(2) 2 .
Gd1 Ge1 Gd23 77.5(2) 8_656 .
Gd2 Ge1 Gd23 62.6(2) 6_556 .
Ga21 Ge1 Gd23 104.7(4) 5_556 .
Ge21 Ge1 Gd23 104.7(4) 5_556 .
Gd3 Ge1 Gd23 7.5(2) . .
Gd22 Ge1 Gd1 78.37(17) . 4
Gd21 Ge1 Gd1 85.83(17) 8_656 4
Gd2 Ge1 Gd1 71.89(6) . 4
Gd2 Ge1 Gd1 77.35(6) 2 4
Gd22 Ge1 Gd1 71.09(16) 2 4
Gd1 Ge1 Gd1 82.05(6) 8_656 4
Gd2 Ge1 Gd1 134.69(8) 6_556 4
Ga21 Ge1 Gd1 112.7(3) 5_556 4
Ge21 Ge1 Gd1 112.7(3) 5_556 4
Gd3 Ge1 Gd1 134.44(9) . 4
Gd23 Ge1 Gd1 141.6(2) . 4
Gd22 Ge1 Gd1 138.13(18) . 3_546
Gd21 Ge1 Gd1 73.73(17) 8_656 3_546
Gd2 Ge1 Gd1 142.12(9) . 3_546
Gd2 Ge1 Gd1 70.19(6) 2 3_546
Gd22 Ge1 Gd1 73.90(15) 2 3_546
Gd1 Ge1 Gd1 78.61(5) 8_656 3_546
Gd2 Ge1 Gd1 78.35(6) 6_556 3_546
Ga21 Ge1 Gd1 63.0(3) 5_556 3_546
Ge21 Ge1 Gd1 63.0(3) 5_556 3_546
Gd3 Ge1 Gd1 70.04(6) . 3_546
Gd23 Ge1 Gd1 65.7(2) . 3_546
Gd1 Ge1 Gd1 140.48(8) 4 3_546
Gd22 Ge1 Gd21 80.0(2) . 7_565
Gd21 Ge1 Gd21 153.38(10) 8_656 7_565
Gd2 Ge1 Gd21 82.84(14) . 7_565
Gd2 Ge1 Gd21 76.41(14) 2 7_565
Gd22 Ge1 Gd21 80.0(2) 2 7_565
Gd1 Ge1 Gd21 150.22(16) 8_656 7_565
Gd2 Ge1 Gd21 69.70(15) 6_556 7_565
Ga21 Ge1 Gd21 59.6(3) 5_556 7_565
Ge21 Ge1 Gd21 59.6(3) 5_556 7_565
Gd3 Ge1 Gd21 132.32(15) . 7_565
Gd23 Ge1 Gd21 128.6(3) . 7_565
Gd1 Ge1 Gd21 68.37(15) 4 7_565
Gd1 Ge1 Gd21 122.51(15) 3_546 7_565
Gd22 Ge1 Gd21 137.8(2) . 3_546
Gd21 Ge1 Gd21 79.35(9) 8_656 3_546
Gd2 Ge1 Gd21 142.90(15) . 3_546
Gd2 Ge1 Gd21 69.52(14) 2 3_546
Gd22 Ge1 Gd21 74.0(2) 2 3_546
Gd1 Ge1 Gd21 84.23(15) 8_656 3_546
Gd2 Ge1 Gd21 73.64(14) 6_556 3_546
Ga21 Ge1 Gd21 57.9(3) 5_556 3_546
Ge21 Ge1 Gd21 57.9(3) 5_556 3_546
Gd3 Ge1 Gd21 71.52(14) . 3_546
Gd23 Ge1 Gd21 66.6(2) . 3_546
Gd1 Ge1 Gd21 142.91(15) 4 3_546
Gd1 Ge1 Gd21 5.62(13) 3_546 3_546
Gd21 Ge1 Gd21 117.34(15) 7_565 3_546
Gd22 Ge1 Gd21 76.5(2) . 4
Gd21 Ge1 Gd21 82.1(2) 8_656 4
Gd2 Ge1 Gd21 69.68(13) . 4
Gd2 Ge1 Gd21 80.34(14) 2 4
Gd22 Ge1 Gd21 73.7(2) 2 4
Gd1 Ge1 Gd21 78.20(14) 8_656 4
Gd2 Ge1 Gd21 137.32(15) 6_556 4
Ga21 Ge1 Gd21 117.3(3) 5_556 4
Ge21 Ge1 Gd21 117.3(3) 5_556 4
Gd3 Ge1 Gd21 130.10(15) . 4
Gd23 Ge1 Gd21 137.3(3) . 4
Gd1 Ge1 Gd21 4.63(13) 4 4
Gd1 Ge1 Gd21 140.63(14) 3_546 4
Gd21 Ge1 Gd21 72.40(14) 7_565 4
Gd21 Ge1 Gd21 143.7(2) 3_546 4
Gd22 Ge1 Gd22 80.64(16) . 6_556
Gd21 Ge1 Gd22 137.4(2) 8_656 6_556
Gd2 Ge1 Gd22 89.10(13) . 6_556
Gd2 Ge1 Gd22 106.05(14) 2 6_556
Gd22 Ge1 Gd22 114.73(16) 2 6_556
Gd1 Ge1 Gd22 140.21(14) 8_656 6_556
Gd2 Ge1 Gd22 2.55(12) 6_556 6_556
Ga21 Ge1 Gd22 53.7(3) 5_556 6_556
Ge21 Ge1 Gd22 53.7(3) 5_556 6_556
Gd3 Ge1 Gd22 70.50(13) . 6_556
Gd23 Ge1 Gd22 64.0(2) . 6_556
Gd1 Ge1 Gd22 135.12(14) 4 6_556
Gd1 Ge1 Gd22 76.85(12) 3_546 6_556
Gd21 Ge1 Gd22 69.18(18) 7_565 6_556
Gd21 Ge1 Gd22 72.03(18) 3_546 6_556
Gd21 Ge1 Gd22 137.98(18) 4 6_556
Gd22 Ge1 Ge1 123.9(2) . 5_556
Gd21 Ge1 Ge1 131.84(19) 8_656 5_556
Gd2 Ge1 Ge1 131.27(11) . 5_556
Gd2 Ge1 Ge1 55.67(7) 2 5_556
Gd22 Ge1 Ge1 64.35(17) 2 5_556
Gd1 Ge1 Ge1 136.44(11) 8_656 5_556
Gd2 Ge1 Ge1 52.89(6) 6_556 5_556
Ga21 Ge1 Ge1 3.4(3) 5_556 5_556
Ge21 Ge1 Ge1 3.4(3) 5_556 5_556
Gd3 Ge1 Ge1 109.22(10) . 5_556
Gd23 Ge1 Ge1 101.8(2) . 5_556
Gd1 Ge1 Ge1 115.36(10) 4 5_556
Gd1 Ge1 Ge1 62.55(7) 3_546 5_556
Gd21 Ge1 Ge1 60.01(15) 7_565 5_556
Gd21 Ge1 Ge1 57.34(15) 3_546 5_556
Gd21 Ge1 Ge1 119.94(16) 4 5_556
Gd22 Ge1 Ge1 50.38(13) 6_556 5_556
Gd22 Ge1 Ga1 123.9(2) . 5_556
Gd21 Ge1 Ga1 131.84(19) 8_656 5_556
Gd2 Ge1 Ga1 131.27(11) . 5_556
Gd2 Ge1 Ga1 55.67(7) 2 5_556
Gd22 Ge1 Ga1 64.35(17) 2 5_556
Gd1 Ge1 Ga1 136.44(11) 8_656 5_556
Gd2 Ge1 Ga1 52.89(6) 6_556 5_556
Ga21 Ge1 Ga1 3.4(3) 5_556 5_556
Ge21 Ge1 Ga1 3.4(3) 5_556 5_556
Gd3 Ge1 Ga1 109.22(10) . 5_556
Gd23 Ge1 Ga1 101.8(2) . 5_556
Gd1 Ge1 Ga1 115.36(10) 4 5_556
Gd1 Ge1 Ga1 62.55(7) 3_546 5_556
Gd21 Ge1 Ga1 60.01(15) 7_565 5_556
Gd21 Ge1 Ga1 57.34(15) 3_546 5_556
Gd21 Ge1 Ga1 119.94(16) 4 5_556
Gd22 Ge1 Ga1 50.38(13) 6_556 5_556
Ge1 Ge1 Ga1 0.00(7) 5_556 5_556
Gd22 Ge1 Gd1 81.93(16) . 7_565
Gd21 Ge1 Gd1 157.34(18) 8_656 7_565
Gd2 Ge1 Gd1 85.36(6) . 7_565
Gd2 Ge1 Gd1 75.89(6) 2 7_565
Gd22 Ge1 Gd1 80.14(15) 2 7_565
Gd1 Ge1 Gd1 154.53(8) 8_656 7_565
Gd2 Ge1 Gd1 65.76(5) 6_556 7_565
Ga21 Ge1 Gd1 55.5(3) 5_556 7_565
Ge21 Ge1 Gd1 55.5(3) 5_556 7_565
Gd3 Ge1 Gd1 130.13(8) . 7_565
Gd23 Ge1 Gd1 125.8(2) . 7_565
Gd1 Ge1 Gd1 72.93(5) 4 7_565
Gd1 Ge1 Gd1 118.30(7) 3_546 7_565
Gd21 Ge1 Gd1 4.72(14) 7_565 7_565
Gd21 Ge1 Gd1 113.05(15) 3_546 7_565
Gd21 Ge1 Gd1 77.00(14) 4 7_565
Gd22 Ge1 Gd1 65.12(13) 6_556 7_565
Ge1 Ge1 Gd1 55.75(7) 5_556 7_565
Ga1 Ge1 Gd1 55.75(7) 5_556 7_565
Gd22 Ge1 Ge1 153.0(2) . 2
Gd21 Ge1 Ge1 52.00(16) 8_656 2
Gd2 Ge1 Ge1 145.58(11) . 2
Gd2 Ge1 Ge1 43.69(5) 2 2
Gd22 Ge1 Ge1 40.41(15) 2 2
Gd1 Ge1 Ge1 55.57(6) 8_656 2
Gd2 Ge1 Ge1 123.96(9) 6_556 2
Ga21 Ge1 Ge1 80.8(3) 5_556 2
Ge21 Ge1 Ge1 80.8(3) 5_556 2
Gd3 Ge1 Ge1 102.42(7) . 2
Gd23 Ge1 Ge1 102.4(2) . 2
Gd1 Ge1 Ge1 92.00(9) 4 2
Gd1 Ge1 Ge1 48.78(4) 3_546 2
Gd21 Ge1 Ge1 120.04(16) 7_565 2
Gd21 Ge1 Ge1 52.31(13) 3_546 2
Gd21 Ge1 Ge1 91.86(15) 4 2
Gd22 Ge1 Ge1 121.87(14) 6_556 2
Ge1 Ge1 Ge1 83.01(9) 5_556 2
Ga1 Ge1 Ge1 83.01(9) 5_556 2
Gd1 Ge1 Ge1 119.55(9) 7_565 2
Gd22 Ge1 Ge1 44.74(15) . 2_554
Gd21 Ge1 Ge1 124.41(19) 8_656 2_554
Gd2 Ge1 Ge1 44.45(4) . 2_554
Gd2 Ge1 Ge1 106.55(9) 2 2_554
Gd22 Ge1 Ge1 105.59(16) 2 2_554
Gd1 Ge1 Ge1 119.52(10) 8_656 2_554
Gd2 Ge1 Ge1 86.19(6) 6_556 2_554
Ga21 Ge1 Ge1 100.5(3) 5_556 2_554
Ge21 Ge1 Ge1 100.5(3) 5_556 2_554
Gd3 Ge1 Ge1 113.19(8) . 2_554
Gd23 Ge1 Ge1 115.2(2) . 2_554
Gd1 Ge1 Ge1 50.51(6) 4 2_554
Gd1 Ge1 Ge1 161.86(10) 3_546 2_554
Gd21 Ge1 Ge1 41.43(14) 7_565 2_554
Gd21 Ge1 Ge1 156.24(17) 3_546 2_554
Gd21 Ge1 Ge1 51.92(14) 4 2_554
Gd22 Ge1 Ge1 87.34(13) 6_556 2_554
Ge1 Ge1 Ge1 100.47(11) 5_556 2_554
Ga1 Ge1 Ge1 100.47(11) 5_556 2_554
Gd1 Ge1 Ge1 45.18(5) 7_565 2_554
Ge1 Ge1 Ge1 140.33(12) 2 2_554
Ga23 Ge2 Ge23 0.0(7) 1_554 1_554
Ga23 Ge2 Gd22 73.3(4) 1_554 7_565
Ge23 Ge2 Gd22 73.3(4) 1_554 7_565
Ga23 Ge2 Gd22 73.3(4) 1_554 .
Ge23 Ge2 Gd22 73.3(4) 1_554 .
Gd22 Ge2 Gd22 90.6(3) 7_565 .
Ga23 Ge2 Ga3 6.0(6) 1_554 1_554
Ge23 Ge2 Ga3 6.0(6) 1_554 1_554
Gd22 Ge2 Ga3 69.33(18) 7_565 1_554
Gd22 Ge2 Ga3 69.33(18) . 1_554
Ga23 Ge2 Ge3 6.0(6) 1_554 1_554
Ge23 Ge2 Ge3 6.0(6) 1_554 1_554
Gd22 Ge2 Ge3 69.33(18) 7_565 1_554
Gd22 Ge2 Ge3 69.33(18) . 1_554
Ga3 Ge2 Ge3 0.00(10) 1_554 1_554
Ga23 Ge2 Gd3 110.7(6) 1_554 6_556
Ge23 Ge2 Gd3 110.7(6) 1_554 6_556
Gd22 Ge2 Gd3 134.60(17) 7_565 6_556
Gd22 Ge2 Gd3 134.60(17) . 6_556
Ga3 Ge2 Gd3 116.73(14) 1_554 6_556
Ge3 Ge2 Gd3 116.73(14) 1_554 6_556
Ga23 Ge2 Gd2 69.1(4) 1_554 7_565
Ge23 Ge2 Gd2 69.1(4) 1_554 7_565
Gd22 Ge2 Gd2 5.60(16) 7_565 7_565
Gd22 Ge2 Gd2 85.83(19) . 7_565
Ga3 Ge2 Gd2 64.86(8) 1_554 7_565
Ge3 Ge2 Gd2 64.86(8) 1_554 7_565
Gd3 Ge2 Gd2 139.02(5) 6_556 7_565
Ga23 Ge2 Gd2 69.1(4) 1_554 .
Ge23 Ge2 Gd2 69.1(4) 1_554 .
Gd22 Ge2 Gd2 85.83(19) 7_565 .
Gd22 Ge2 Gd2 5.60(16) . .
Ga3 Ge2 Gd2 64.86(8) 1_554 .
Ge3 Ge2 Gd2 64.86(8) 1_554 .
Gd3 Ge2 Gd2 139.02(5) 6_556 .
Gd2 Ge2 Gd2 80.91(9) 7_565 .
Ga23 Ge2 Gd2 140.21(6) 1_554 4_455
Ge23 Ge2 Gd2 140.21(6) 1_554 4_455
Gd22 Ge2 Gd2 78.31(16) 7_565 4_455
Gd22 Ge2 Gd2 134.80(19) . 4_455
Ga3 Ge2 Gd2 140.28(4) 1_554 4_455
Ge3 Ge2 Gd2 140.28(4) 1_554 4_455
Gd3 Ge2 Gd2 71.58(7) 6_556 4_455
Gd2 Ge2 Gd2 83.77(5) 7_565 4_455
Gd2 Ge2 Gd2 136.02(11) . 4_455
Ga23 Ge2 Gd2 140.21(6) 1_554 6_556
Ge23 Ge2 Gd2 140.21(6) 1_554 6_556
Gd22 Ge2 Gd2 134.80(19) 7_565 6_556
Gd22 Ge2 Gd2 78.31(16) . 6_556
Ga3 Ge2 Gd2 140.28(4) 1_554 6_556
Ge3 Ge2 Gd2 140.28(4) 1_554 6_556
Gd3 Ge2 Gd2 71.58(7) 6_556 6_556
Gd2 Ge2 Gd2 136.02(11) 7_565 6_556
Gd2 Ge2 Gd2 83.77(5) . 6_556
Gd2 Ge2 Gd2 79.31(9) 4_455 6_556
Ga23 Ge2 Gd23 131.2(6) 1_554 .
Ge23 Ge2 Gd23 131.2(6) 1_554 .
Gd22 Ge2 Gd23 72.9(2) 7_565 .
Gd22 Ge2 Gd23 72.9(2) . .
Ga3 Ge2 Gd23 125.2(3) 1_554 .
Ge3 Ge2 Gd23 125.2(3) 1_554 .
Gd3 Ge2 Gd23 118.1(2) 6_556 .
Gd2 Ge2 Gd23 74.26(18) 7_565 .
Gd2 Ge2 Gd23 74.26(18) . .
Gd2 Ge2 Gd23 61.93(16) 4_455 .
Gd2 Ge2 Gd23 61.93(16) 6_556 .
Ga2 Ge3 Ge2 0.00(11) 1_556 1_556
Ga2 Ge3 Gd23 113.0(3) 1_556 6_657
Ge2 Ge3 Gd23 113.0(3) 1_556 6_657
Ga2 Ge3 Gd21 128.36(16) 1_556 2_565
Ge2 Ge3 Gd21 128.36(16) 1_556 2_565
Gd23 Ge3 Gd21 78.6(2) 6_657 2_565
Ga2 Ge3 Gd21 128.36(16) 1_556 8_656
Ge2 Ge3 Gd21 128.36(16) 1_556 8_656
Gd23 Ge3 Gd21 78.6(2) 6_657 8_656
Gd21 Ge3 Gd21 103.0(3) 2_565 8_656
Ga2 Ge3 Gd3 118.48(14) 1_556 .
Ge2 Ge3 Gd3 118.48(14) 1_556 .
Gd23 Ge3 Gd3 128.5(3) 6_657 .
Gd21 Ge3 Gd3 70.22(16) 2_565 .
Gd21 Ge3 Gd3 70.22(16) 8_656 .
Ga2 Ge3 Gd22 54.84(16) 1_556 7_566
Ge2 Ge3 Gd22 54.84(16) 1_556 7_566
Gd23 Ge3 Gd22 74.7(2) 6_657 7_566
Gd21 Ge3 Gd22 84.1(2) 2_565 7_566
Gd21 Ge3 Gd22 150.4(2) 8_656 7_566
Gd3 Ge3 Gd22 137.89(15) . 7_566
Ga2 Ge3 Gd22 54.84(17) 1_556 1_556
Ge2 Ge3 Gd22 54.84(17) 1_556 1_556
Gd23 Ge3 Gd22 74.7(2) 6_657 1_556
Gd21 Ge3 Gd22 150.4(2) 2_565 1_556
Gd21 Ge3 Gd22 84.1(2) 8_656 1_556
Gd3 Ge3 Gd22 137.89(15) . 1_556
Gd22 Ge3 Gd22 76.8(3) 7_566 1_556
Ga2 Ge3 Gd2 62.57(8) 1_556 7_566
Ge2 Ge3 Gd2 62.57(8) 1_556 7_566
Gd23 Ge3 Gd2 67.07(18) 6_657 7_566
Gd21 Ge3 Gd2 79.50(15) 2_565 7_566
Gd21 Ge3 Gd2 144.45(19) 8_656 7_566
Gd3 Ge3 Gd2 139.79(5) . 7_566
Gd22 Ge3 Gd2 8.33(15) 7_566 7_566
Gd22 Ge3 Gd2 78.51(15) 1_556 7_566
Ga2 Ge3 Gd2 62.57(8) 1_556 1_556
Ge2 Ge3 Gd2 62.57(8) 1_556 1_556
Gd23 Ge3 Gd2 67.07(18) 6_657 1_556
Gd21 Ge3 Gd2 144.45(19) 2_565 1_556
Gd21 Ge3 Gd2 79.50(15) 8_656 1_556
Gd3 Ge3 Gd2 139.79(5) . 1_556
Gd22 Ge3 Gd2 78.51(15) 7_566 1_556
Gd22 Ge3 Gd2 8.33(15) 1_556 1_556
Gd2 Ge3 Gd2 79.01(9) 7_566 1_556
Ga2 Ge3 Gd23 110.9(3) 1_556 .
Ge2 Ge3 Gd23 110.9(3) 1_556 .
Gd23 Ge3 Gd23 136.0(3) 6_657 .
Gd21 Ge3 Gd23 74.5(2) 2_565 .
Gd21 Ge3 Gd23 74.5(2) 8_656 .
Gd3 Ge3 Gd23 7.5(2) . .
Gd22 Ge3 Gd23 134.61(19) 7_566 .
Gd22 Ge3 Gd23 134.61(19) 1_556 .
Gd2 Ge3 Gd23 137.96(9) 7_566 .
Gd2 Ge3 Gd23 137.96(9) 1_556 .
Ga2 Ge3 Gd1 132.81(5) 1_556 2_565
Ge2 Ge3 Gd1 132.81(5) 1_556 2_565
Gd23 Ge3 Gd1 73.26(16) 6_657 2_565
Gd21 Ge3 Gd1 6.06(16) 2_565 2_565
Gd21 Ge3 Gd1 98.82(18) 8_656 2_565
Gd3 Ge3 Gd1 72.38(7) . 2_565
Gd22 Ge3 Gd1 85.58(15) 7_566 2_565
Gd22 Ge3 Gd1 146.49(19) 1_556 2_565
Gd2 Ge3 Gd1 80.30(5) 7_566 2_565
Gd2 Ge3 Gd1 139.86(12) 1_556 2_565
Gd23 Ge3 Gd1 77.28(16) . 2_565
Ga1 Gd21 Ge1 0.00(12) 8_665 8_665
Ga1 Gd21 Ga3 103.5(3) 8_665 2_564
Ge1 Gd21 Ga3 103.5(3) 8_665 2_564
Ga1 Gd21 Ge3 103.5(3) 8_665 2_564
Ge1 Gd21 Ge3 103.5(3) 8_665 2_564
Ga3 Gd21 Ge3 0.00(11) 2_564 2_564
Ga1 Gd21 Ga21 6.1(3) 8_665 8_665
Ge1 Gd21 Ga21 6.1(3) 8_665 8_665
Ga3 Gd21 Ga21 98.4(4) 2_564 8_665
Ge3 Gd21 Ga21 98.4(4) 2_564 8_665
Ga1 Gd21 Ge21 6.1(3) 8_665 8_665
Ge1 Gd21 Ge21 6.1(3) 8_665 8_665
Ga3 Gd21 Ge21 98.4(4) 2_564 8_665
Ge3 Gd21 Ge21 98.4(4) 2_564 8_665
Ga21 Gd21 Ge21 0.0(7) 8_665 8_665
Ga1 Gd21 Ga21 92.9(4) 8_665 7_565
Ge1 Gd21 Ga21 92.9(4) 8_665 7_565
Ga3 Gd21 Ga21 93.5(4) 2_564 7_565
Ge3 Gd21 Ga21 93.5(4) 2_564 7_565
Ga21 Gd21 Ga21 89.9(3) 8_665 7_565
Ge21 Gd21 Ga21 89.9(3) 8_665 7_565
Ga1 Gd21 Ge21 92.9(4) 8_665 7_565
Ge1 Gd21 Ge21 92.9(4) 8_665 7_565
Ga3 Gd21 Ge21 93.5(4) 2_564 7_565
Ge3 Gd21 Ge21 93.5(4) 2_564 7_565
Ga21 Gd21 Ge21 89.9(3) 8_665 7_565
Ge21 Gd21 Ge21 89.9(3) 8_665 7_565
Ga21 Gd21 Ge21 0.0(6) 7_565 7_565
Ga1 Gd21 Ga23 97.8(5) 8_665 2_564
Ge1 Gd21 Ga23 97.8(5) 8_665 2_564
Ga3 Gd21 Ga23 6.5(4) 2_564 2_564
Ge3 Gd21 Ga23 6.5(4) 2_564 2_564
Ga21 Gd21 Ga23 92.6(6) 8_665 2_564
Ge21 Gd21 Ga23 92.6(6) 8_665 2_564
Ga21 Gd21 Ga23 90.6(5) 7_565 2_564
Ge21 Gd21 Ga23 90.6(5) 7_565 2_564
Ga1 Gd21 Ge23 97.8(5) 8_665 2_564
Ge1 Gd21 Ge23 97.8(5) 8_665 2_564
Ga3 Gd21 Ge23 6.5(4) 2_564 2_564
Ge3 Gd21 Ge23 6.5(4) 2_564 2_564
Ga21 Gd21 Ge23 92.6(6) 8_665 2_564
Ge21 Gd21 Ge23 92.6(6) 8_665 2_564
Ga21 Gd21 Ge23 90.6(5) 7_565 2_564
Ge21 Gd21 Ge23 90.6(5) 7_565 2_564
Ga23 Gd21 Ge23 0.0(7) 2_564 2_564
Ga1 Gd21 Ga21 141.6(4) 8_665 3_556
Ge1 Gd21 Ga21 141.6(4) 8_665 3_556
Ga3 Gd21 Ga21 87.1(4) 2_564 3_556
Ge3 Gd21 Ga21 87.1(4) 2_564 3_556
Ga21 Gd21 Ga21 139.1(6) 8_665 3_556
Ge21 Gd21 Ga21 139.1(6) 8_665 3_556
Ga21 Gd21 Ga21 49.2(6) 7_565 3_556
Ge21 Gd21 Ga21 49.2(6) 7_565 3_556
Ga23 Gd21 Ga21 89.6(5) 2_564 3_556
Ge23 Gd21 Ga21 89.6(5) 2_564 3_556
Ga1 Gd21 Ge21 141.6(4) 8_665 3_556
Ge1 Gd21 Ge21 141.6(4) 8_665 3_556
Ga3 Gd21 Ge21 87.1(4) 2_564 3_556
Ge3 Gd21 Ge21 87.1(4) 2_564 3_556
Ga21 Gd21 Ge21 139.1(6) 8_665 3_556
Ge21 Gd21 Ge21 139.1(6) 8_665 3_556
Ga21 Gd21 Ge21 49.2(6) 7_565 3_556
Ge21 Gd21 Ge21 49.2(6) 7_565 3_556
Ga23 Gd21 Ge21 89.6(5) 2_564 3_556
Ge23 Gd21 Ge21 89.6(5) 2_564 3_556
Ga21 Gd21 Ge21 0.0(8) 3_556 3_556
Ge2 Gd22 Ge1 105.5(3) . .
Ge2 Gd22 Ge21 98.0(4) . .
Ge1 Gd22 Ge21 9.0(3) . .
Ge2 Gd22 Ga1 118.0(3) . 2_554
Ge1 Gd22 Ga1 94.8(2) . 2_554
Ge21 Gd22 Ga1 94.1(4) . 2_554
Ge2 Gd22 Ge1 118.0(3) . 2_554
Ge1 Gd22 Ge1 94.8(2) . 2_554
Ge21 Gd22 Ge1 94.1(4) . 2_554
Ga1 Gd22 Ge1 0.00(9) 2_554 2_554
Ge2 Gd22 Ga21 125.3(4) . 2_554
Ge1 Gd22 Ga21 97.4(4) . 2_554
Ge21 Gd22 Ga21 98.0(3) . 2_554
Ga1 Gd22 Ga21 9.3(3) 2_554 2_554
Ge1 Gd22 Ga21 9.3(3) 2_554 2_554
Ge2 Gd22 Ge21 125.3(4) . 2_554
Ge1 Gd22 Ge21 97.4(4) . 2_554
Ge21 Gd22 Ge21 98.0(3) . 2_554
Ga1 Gd22 Ge21 9.3(3) 2_554 2_554
Ge1 Gd22 Ge21 9.3(3) 2_554 2_554
Ga21 Gd22 Ge21 0.0(9) 2_554 2_554
Ge2 Gd22 Ge22 6.2(3) . .
Ge1 Gd22 Ge22 101.6(5) . .
Ge21 Gd22 Ge22 93.8(6) . .
Ga1 Gd22 Ge22 114.0(5) 2_554 .
Ge1 Gd22 Ge22 114.0(5) 2_554 .
Ga21 Gd22 Ge22 121.8(6) 2_554 .
Ge21 Gd22 Ge22 121.8(6) 2_554 .
Ga3 Gd23 Ge3 0.00(5) 6_557 6_557
Ga3 Gd23 Ga22 177.2(7) 6_557 6_656
Ge3 Gd23 Ga22 177.2(7) 6_557 6_656
Ga3 Gd23 Ge22 177.2(7) 6_557 6_656
Ge3 Gd23 Ge22 177.2(7) 6_557 6_656
Ga22 Gd23 Ge22 0.0(9) 6_656 6_656
Ga3 Gd23 Ge23 86.4(6) 6_557 .
Ge3 Gd23 Ge23 86.4(6) 6_557 .
Ga22 Gd23 Ge23 90.8(7) 6_656 .
Ge22 Gd23 Ge23 90.8(7) 6_656 .
Ga3 Gd23 Ge3 93.7(3) 6_557 .
Ge3 Gd23 Ge3 93.7(3) 6_557 .
Ga22 Gd23 Ge3 83.5(6) 6_656 .
Ge22 Gd23 Ge3 83.5(6) 6_656 .
Ge23 Gd23 Ge3 7.3(5) . .
Ga3 Gd23 Ga23 3.5(5) 6_557 6_557
Ge3 Gd23 Ga23 3.5(5) 6_557 6_557
Ga22 Gd23 Ga23 179.4(8) 6_656 6_557
Ge22 Gd23 Ga23 179.4(8) 6_656 6_557
Ge23 Gd23 Ga23 89.8(5) . 6_557
Ge3 Gd23 Ga23 97.1(5) . 6_557
Ga3 Gd23 Ge23 3.5(5) 6_557 6_557
Ge3 Gd23 Ge23 3.5(5) 6_557 6_557
Ga22 Gd23 Ge23 179.4(8) 6_656 6_557
Ge22 Gd23 Ge23 179.4(8) 6_656 6_557
Ge23 Gd23 Ge23 89.8(5) . 6_557
Ge3 Gd23 Ge23 97.1(5) . 6_557
Ga23 Gd23 Ge23 0.0(3) 6_557 6_557
Ga3 Gd23 Ga21 92.1(4) 6_557 7_565
Ge3 Gd23 Ga21 92.1(4) 6_557 7_565
Ga22 Gd23 Ga21 88.2(4) 6_656 7_565
Ge22 Gd23 Ga21 88.2(4) 6_656 7_565
Ge23 Gd23 Ga21 96.2(4) . 7_565
Ge3 Gd23 Ga21 95.9(4) . 7_565
Ga23 Gd23 Ga21 91.7(4) 6_557 7_565
Ge23 Gd23 Ga21 91.7(4) 6_557 7_565
Ga3 Gd23 Ge21 92.1(4) 6_557 7_565
Ge3 Gd23 Ge21 92.1(4) 6_557 7_565
Ga22 Gd23 Ge21 88.2(4) 6_656 7_565
Ge22 Gd23 Ge21 88.2(4) 6_656 7_565
Ge23 Gd23 Ge21 96.2(4) . 7_565
Ge3 Gd23 Ge21 95.9(4) . 7_565
Ga23 Gd23 Ge21 91.7(4) 6_557 7_565
Ge23 Gd23 Ge21 91.7(4) 6_557 7_565
Ga21 Gd23 Ge21 0.0(9) 7_565 7_565
Gd2 Ge21 Ga21 66.0(7) 6_556 5_556
Gd2 Ge21 Ge21 66.0(7) 6_556 5_556
Ga21 Ge21 Ge21 0.0(6) 5_556 5_556
Gd2 Ge21 Gd2 123.3(6) 6_556 2
Ga21 Ge21 Gd2 57.3(6) 5_556 2
Ge21 Ge21 Gd2 57.3(6) 5_556 2
Gd2 Ge21 Gd22 82.0(5) 6_556 .
Ga21 Ge21 Gd22 137.1(10) 5_556 .
Ge21 Ge21 Gd22 137.1(10) 5_556 .
Gd2 Ge21 Gd22 143.1(6) 2 .
Gd2 Ge21 Gd22 131.8(7) 6_556 2
Ga21 Ge21 Gd22 65.8(7) 5_556 2
Ge21 Ge21 Gd22 65.8(7) 5_556 2
Gd2 Ge21 Gd22 8.59(16) 2 2
Gd22 Ge21 Gd22 137.0(6) . 2
Gd2 Ge21 Gd22 3.62(15) 6_556 6_556
Ga21 Ge21 Gd22 62.5(7) 5_556 6_556
Ge21 Ge21 Gd22 62.5(7) 5_556 6_556
Gd2 Ge21 Gd22 119.7(6) 2 6_556
Gd22 Ge21 Gd22 85.4(4) . 6_556
Gd22 Ge21 Gd22 128.3(6) 2 6_556
Gd2 Ge21 Ge1 61.6(4) 6_556 5_556
Ga21 Ge21 Ge1 4.5(4) 5_556 5_556
Ge21 Ge21 Ge1 4.5(4) 5_556 5_556
Gd2 Ge21 Ge1 61.7(3) 2 5_556
Gd22 Ge21 Ge1 134.6(6) . 5_556
Gd22 Ge21 Ge1 70.3(4) 2 5_556
Gd22 Ge21 Ge1 58.0(4) 6_556 5_556
Gd2 Ge21 Gd1 88.1(5) 6_556 3_546
Ga21 Ge21 Gd1 70.3(7) 5_556 3_546
Ge21 Ge21 Gd1 70.3(7) 5_556 3_546
Gd2 Ge21 Gd1 73.9(4) 2 3_546
Gd22 Ge21 Gd1 138.8(6) . 3_546
Gd22 Ge21 Gd1 76.7(4) 2 3_546
Gd22 Ge21 Gd1 86.2(5) 6_556 3_546
Ge1 Ge21 Gd1 70.0(4) 5_556 3_546
Gd2 Ge21 Gd2 89.3(5) 6_556 .
Ga21 Ge21 Gd2 142.5(10) 5_556 .
Ge21 Ge21 Gd2 142.5(10) 5_556 .
Gd2 Ge21 Gd2 137.6(6) 2 .
Gd22 Ge21 Gd2 7.32(16) . .
Gd22 Ge21 Gd2 130.8(6) 2 .
Gd22 Ge21 Gd2 92.7(5) 6_556 .
Ge1 Ge21 Gd2 140.4(6) 5_556 .
Gd1 Ge21 Gd2 139.7(6) 3_546 .
Gd2 Ge21 Gd23 67.3(4) 6_556 .
Ga21 Ge21 Gd23 117.0(9) 5_556 .
Ge21 Ge21 Gd23 117.0(9) 5_556 .
Gd2 Ge21 Gd23 140.5(6) 2 .
Gd22 Ge21 Gd23 70.9(4) . .
Gd22 Ge21 Gd23 139.9(6) 2 .
Gd22 Ge21 Gd23 69.4(4) 6_556 .
Ge1 Ge21 Gd23 113.2(6) 5_556 .
Gd1 Ge21 Gd23 68.4(4) 3_546 .
Gd2 Ge21 Gd23 73.6(4) . .
Gd2 Ge21 Gd21 138.5(6) 6_556 8_656
Ga21 Ge21 Gd21 133.1(9) 5_556 8_656
Ge21 Ge21 Gd21 133.1(9) 5_556 8_656
Gd2 Ge21 Gd21 86.3(5) 2 8_656
Gd22 Ge21 Gd21 89.8(5) . 8_656
Gd22 Ge21 Gd21 79.4(4) 2 8_656
Gd22 Ge21 Gd21 140.1(6) 6_556 8_656
Ge1 Ge21 Gd21 135.4(6) 5_556 8_656
Gd1 Ge21 Gd21 71.9(4) 3_546 8_656
Gd2 Ge21 Gd21 84.1(4) . 8_656
Gd23 Ge21 Gd21 71.6(4) . 8_656
Gd3 Ge22 Ga23 116.1(11) 6_556 1_554
Gd3 Ge22 Ge23 116.1(11) 6_556 1_554
Ga23 Ge22 Ge23 0.0(7) 1_554 1_554
Gd3 Ge22 Gd2 81.2(7) 6_556 4_455
Ga23 Ge22 Gd2 135.4(5) 1_554 4_455
Ge23 Ge22 Gd2 135.4(5) 1_554 4_455
Gd3 Ge22 Gd2 81.2(7) 6_556 6_556
Ga23 Ge22 Gd2 135.4(5) 1_554 6_556
Ge23 Ge22 Gd2 135.4(5) 1_554 6_556
Gd2 Ge22 Gd2 85.7(7) 4_455 6_556
Gd3 Ge22 Gd23 1.6(2) 6_556 6_556
Ga23 Ge22 Gd23 117.7(10) 1_554 6_556
Ge23 Ge22 Gd23 117.7(10) 1_554 6_556
Gd2 Ge22 Gd23 80.0(6) 4_455 6_556
Gd2 Ge22 Gd23 80.0(6) 6_556 6_556
Gd3 Ge22 Gd22 140.1(4) 6_556 7_565
Ga23 Ge22 Gd22 64.3(7) 1_554 7_565
Ge23 Ge22 Gd22 64.3(7) 1_554 7_565
Gd2 Ge22 Gd22 76.4(4) 4_455 7_565
Gd2 Ge22 Gd22 128.7(9) 6_556 7_565
Gd23 Ge22 Gd22 140.3(4) 6_556 7_565
Gd3 Ge22 Gd22 140.1(4) 6_556 .
Ga23 Ge22 Gd22 64.3(7) 1_554 .
Ge23 Ge22 Gd22 64.3(7) 1_554 .
Gd2 Ge22 Gd22 128.7(9) 4_455 .
Gd2 Ge22 Gd22 76.4(4) 6_556 .
Gd23 Ge22 Gd22 140.3(4) 6_556 .
Gd22 Ge22 Gd22 78.5(7) 7_565 .
Gd3 Ge22 Gd22 73.2(6) 6_556 4_455
Ga23 Ge22 Gd22 140.8(4) 1_554 4_455
Ge23 Ge22 Gd22 140.8(4) 1_554 4_455
Gd2 Ge22 Gd22 8.30(16) 4_455 4_455
Gd2 Ge22 Gd22 82.4(7) 6_556 4_455
Gd23 Ge22 Gd22 71.9(6) 6_556 4_455
Gd22 Ge22 Gd22 84.3(4) 7_565 4_455
Gd22 Ge22 Gd22 134.3(9) . 4_455
Gd3 Ge22 Gd22 73.2(6) 6_556 6_556
Ga23 Ge22 Gd22 140.8(4) 1_554 6_556
Ge23 Ge22 Gd22 140.8(4) 1_554 6_556
Gd2 Ge22 Gd22 82.4(7) 4_455 6_556
Gd2 Ge22 Gd22 8.30(16) 6_556 6_556
Gd23 Ge22 Gd22 71.9(6) 6_556 6_556
Gd22 Ge22 Gd22 134.3(9) 7_565 6_556
Gd22 Ge22 Gd22 84.3(4) . 6_556
Gd22 Ge22 Gd22 78.1(7) 4_455 6_556
Gd3 Ge22 Gd1 76.4(6) 6_556 3_545
Ga23 Ge22 Gd1 60.3(5) 1_554 3_545
Ge23 Ge22 Gd1 60.3(5) 1_554 3_545
Gd2 Ge22 Gd1 157.3(10) 4_455 3_545
Gd2 Ge22 Gd1 87.7(2) 6_556 3_545
Gd23 Ge22 Gd1 77.5(6) 6_556 3_545
Gd22 Ge22 Gd1 123.8(9) 7_565 3_545
Gd22 Ge22 Gd1 70.1(4) . 3_545
Gd22 Ge22 Gd1 149.1(10) 4_455 3_545
Gd22 Ge22 Gd1 88.1(3) 6_556 3_545
Gd3 Ge22 Gd1 76.4(6) 6_556 5_565
Ga23 Ge22 Gd1 60.3(5) 1_554 5_565
Ge23 Ge22 Gd1 60.3(5) 1_554 5_565
Gd2 Ge22 Gd1 87.7(2) 4_455 5_565
Gd2 Ge22 Gd1 157.3(10) 6_556 5_565
Gd23 Ge22 Gd1 77.5(6) 6_556 5_565
Gd22 Ge22 Gd1 70.1(4) 7_565 5_565
Gd22 Ge22 Gd1 123.8(9) . 5_565
Gd22 Ge22 Gd1 88.1(3) 4_455 5_565
Gd22 Ge22 Gd1 149.1(10) 6_556 5_565
Gd1 Ge22 Gd1 90.0(6) 3_545 5_565
Ga2 Ge23 Ge2 0.00(13) 1_556 1_556
Ga2 Ge23 Ga22 7.9(6) 1_556 1_556
Ge2 Ge23 Ga22 7.9(6) 1_556 1_556
Ga2 Ge23 Ge22 7.9(6) 1_556 1_556
Ge2 Ge23 Ge22 7.9(6) 1_556 1_556
Ga22 Ge23 Ge22 0.0(8) 1_556 1_556
Ga2 Ge23 Gd3 132.2(10) 1_556 .
Ge2 Ge23 Gd3 132.2(10) 1_556 .
Ga22 Ge23 Gd3 124.3(11) 1_556 .
Ge22 Ge23 Gd3 124.3(11) 1_556 .
Ga2 Ge23 Gd23 124.3(10) 1_556 .
Ge2 Ge23 Gd23 124.3(10) 1_556 .
Ga22 Ge23 Gd23 116.4(10) 1_556 .
Ge22 Ge23 Gd23 116.4(10) 1_556 .
Gd3 Ge23 Gd23 7.9(2) . .
Ga2 Ge23 Gd1 73.3(5) 1_556 3_546
Ge2 Ge23 Gd1 73.3(5) 1_556 3_546
Ga22 Ge23 Gd1 68.5(6) 1_556 3_546
Ge22 Ge23 Gd1 68.5(6) 1_556 3_546
Gd3 Ge23 Gd1 76.1(5) . 3_546
Gd23 Ge23 Gd1 71.3(5) . 3_546
Ga2 Ge23 Gd1 73.3(5) 1_556 5_566
Ge2 Ge23 Gd1 73.3(5) 1_556 5_566
Ga22 Ge23 Gd1 68.5(6) 1_556 5_566
Ge22 Ge23 Gd1 68.5(6) 1_556 5_566
Gd3 Ge23 Gd1 76.1(5) . 5_566
Gd23 Ge23 Gd1 71.3(5) . 5_566
Gd1 Ge23 Gd1 98.6(7) 3_546 5_566
Ga2 Ge23 Gd22 57.4(5) 1_556 7_566
Ge2 Ge23 Gd22 57.4(5) 1_556 7_566
Ga22 Ge23 Gd22 62.8(6) 1_556 7_566
Ge22 Ge23 Gd22 62.8(6) 1_556 7_566
Gd3 Ge23 Gd22 141.3(3) . 7_566
Gd23 Ge23 Gd22 140.4(4) . 7_566
Gd1 Ge23 Gd22 130.4(8) 3_546 7_566
Gd1 Ge23 Gd22 72.6(3) 5_566 7_566
Ga2 Ge23 Gd22 57.4(5) 1_556 1_556
Ge2 Ge23 Gd22 57.4(5) 1_556 1_556
Ga22 Ge23 Gd22 62.8(6) 1_556 1_556
Ge22 Ge23 Gd22 62.8(6) 1_556 1_556
Gd3 Ge23 Gd22 141.3(3) . 1_556
Gd23 Ge23 Gd22 140.4(4) . 1_556
Gd1 Ge23 Gd22 72.6(3) 3_546 1_556
Gd1 Ge23 Gd22 130.4(8) 5_566 1_556
Gd22 Ge23 Gd22 77.4(6) 7_566 1_556
Ga2 Ge23 Gd23 110.5(8) 1_556 6_657
Ge2 Ge23 Gd23 110.5(8) 1_556 6_657
Ga22 Ge23 Gd23 118.4(10) 1_556 6_657
Ge22 Ge23 Gd23 118.4(10) 1_556 6_657
Gd3 Ge23 Gd23 117.4(8) . 6_657
Gd23 Ge23 Gd23 125.3(9) . 6_657
Gd1 Ge23 Gd23 130.5(4) 3_546 6_657
Gd1 Ge23 Gd23 130.5(4) 5_566 6_657
Gd22 Ge23 Gd23 70.1(5) 7_566 6_657
Gd22 Ge23 Gd23 70.1(5) 1_556 6_657
Ga2 Ge23 Gd2 64.8(5) 1_556 7_566
Ge2 Ge23 Gd2 64.8(5) 1_556 7_566
Ga22 Ge23 Gd2 70.6(6) 1_556 7_566
Ge22 Ge23 Gd2 70.6(6) 1_556 7_566
Gd3 Ge23 Gd2 140.2(3) . 7_566
Gd23 Ge23 Gd2 141.1(3) . 7_566
Gd1 Ge23 Gd2 137.2(8) 3_546 7_566
Gd1 Ge23 Gd2 77.4(3) 5_566 7_566
Gd22 Ge23 Gd2 8.18(16) 7_566 7_566
Gd22 Ge23 Gd2 78.2(6) 1_556 7_566
Gd23 Ge23 Gd2 62.6(4) 6_657 7_566

loop_
_geom_bond_atom_site_label_1
_geom_bond_atom_site_label_2
_geom_bond_distance
_geom_bond_site_symmetry_2
Gd1 Ga23 2.981(16) 5_566
Gd1 Ge23 2.981(16) 5_566
Gd1 Ga1 3.000(3) 8_665
Gd1 Ge1 3.000(3) 8_665
Gd1 Ga21 3.059(16) 3_556
Gd1 Ge21 3.059(16) 3_556
Gd1 Ga3 3.081(3) 2_564
Gd1 Ge3 3.081(3) 2_564
Gd1 Ga1 3.166(3) 4_455
Gd1 Ge1 3.166(3) 4_455
Gd1 Ga22 3.194(18) 5_565
Gd1 Ge22 3.194(18) 5_565
Gd2 Ga21 2.620(17) 6_656
Gd2 Ge21 2.620(17) 6_656
Gd2 Ga21 2.846(16) 2_554
Gd2 Ge21 2.846(16) 2_554
Gd2 Ga22 2.863(19) 6_656
Gd2 Ge22 2.863(19) 6_656
Gd2 Ge1 2.871(2) .
Gd2 Ga1 2.911(2) 2_554
Gd2 Ge1 2.911(2) 2_554
Gd2 Ge2 3.001(3) .
Gd3 Ga22 2.53(3) 6_656
Gd3 Ge22 2.53(3) 6_656
Gd3 Ge23 2.93(2) .
Gd3 Ga2 2.960(4) 6_656
Gd3 Ge2 2.960(4) 6_656
Gd3 Ge3 2.977(4) .
Gd3 Ga1 3.095(2) 7_565
Gd3 Ge1 3.095(2) 7_565
Gd3 Ge1 3.095(2) .
Ge1 Gd22 2.703(7) .
Ge1 Gd21 2.754(8) 8_656
Ge1 Gd2 2.911(2) 2
Ge1 Gd22 2.935(7) 2
Ge1 Gd1 3.000(3) 8_656
Ge1 Gd2 3.014(3) 6_556
Ge1 Ga21 3.026(18) 5_556
Ge1 Ge21 3.026(18) 5_556
Ge1 Gd23 3.135(3) .
Ge1 Gd1 3.166(3) 4
Ge1 Gd1 3.249(3) 3_546
Ge1 Gd21 3.280(8) 7_565
Ge1 Gd21 3.374(8) 3_546
Ge1 Gd21 3.392(8) 4
Ge1 Gd22 3.434(8) 6_556
Ge1 Ge1 3.460(5) 5_556
Ge1 Ga1 3.460(5) 5_556
Ge1 Gd1 3.488(3) 7_565
Ge1 Ge1 4.1546(16) 2
Ge1 Ge1 4.1546(16) 2_554
Ge2 Ga23 2.39(2) 1_554
Ge2 Ge23 2.39(2) 1_554
Ge2 Gd22 2.653(8) 7_565
Ge2 Gd22 2.653(8) .
Ge2 Ga3 2.685(5) 1_554
Ge2 Ge3 2.685(5) 1_554
Ge2 Gd3 2.960(4) 6_556
Ge2 Gd2 3.001(3) 7_565
Ge2 Gd2 3.051(3) 4_455
Ge2 Gd2 3.051(3) 6_556
Ge2 Gd23 3.162(11) .
Ge3 Ga2 2.685(5) 1_556
Ge3 Ge2 2.685(5) 1_556
Ge3 Gd23 2.703(12) 6_657
Ge3 Gd21 2.941(8) 2_565
Ge3 Gd21 2.941(8) 8_656
Ge3 Gd22 3.037(7) 7_566
Ge3 Gd22 3.037(7) 1_556
Ge3 Gd2 3.061(3) 7_566
Ge3 Gd2 3.061(3) 1_556
Ge3 Gd23 3.067(11) .
Ge3 Gd1 3.081(3) 2_565
Gd21 Ga1 2.754(8) 8_665
Gd21 Ge1 2.754(8) 8_665
Gd21 Ga3 2.941(8) 2_564
Gd21 Ge3 2.941(8) 2_564
Gd21 Ga21 3.114(19) 8_665
Gd21 Ge21 3.114(19) 8_665
Gd21 Ga21 3.113(18) 7_565
Gd21 Ge21 3.113(18) 7_565
Gd21 Ga23 3.140(18) 2_564
Gd21 Ge23 3.140(18) 2_564
Gd21 Ga21 3.140(18) 3_556
Gd21 Ge21 3.140(18) 3_556
Gd22 Ge21 2.883(18) .
Gd22 Ga1 2.935(7) 2_554
Gd22 Ge1 2.935(7) 2_554
Gd22 Ga21 2.942(18) 2_554
Gd22 Ge21 2.942(18) 2_554
Gd22 Ge22 2.98(2) .
Gd23 Ga3 2.703(12) 6_557
Gd23 Ge3 2.703(12) 6_557
Gd23 Ga22 2.93(3) 6_656
Gd23 Ge22 2.93(3) 6_656
Gd23 Ge23 2.97(3) .
Gd23 Ga23 3.06(3) 6_557
Gd23 Ge23 3.06(3) 6_557
Gd23 Ga21 3.107(16) 7_565
Gd23 Ge21 3.107(16) 7_565
Ge21 Gd2 2.620(17) 6_556
Ge21 Ga21 2.61(3) 5_556
Ge21 Ge21 2.61(3) 5_556
Ge21 Gd2 2.846(16) 2
Ge21 Gd22 2.942(18) 2
Ge21 Gd22 3.027(19) 6_556
Ge21 Ge1 3.026(18) 5_556
Ge21 Gd1 3.059(16) 3_546
Ge21 Gd21 3.114(18) 8_656
Ge22 Gd3 2.53(3) 6_556
Ge22 Ga23 2.67(4) 1_554
Ge22 Ge23 2.67(4) 1_554
Ge22 Gd2 2.863(19) 4_455
Ge22 Gd2 2.863(19) 6_556
Ge22 Gd23 2.93(3) 6_556
Ge22 Gd22 2.98(2) 7_565
Ge22 Gd22 2.99(2) 4_455
Ge22 Gd22 2.99(2) 6_556
Ge22 Gd1 3.194(18) 3_545
Ge22 Gd1 3.194(18) 5_565
Ge23 Ga2 2.39(2) 1_556
Ge23 Ge2 2.39(2) 1_556
Ge23 Ga22 2.67(4) 1_556
Ge23 Ge22 2.67(4) 1_556
Ge23 Gd1 2.981(16) 3_546
Ge23 Gd1 2.981(16) 5_566
Ge23 Gd22 3.018(19) 7_566
Ge23 Gd22 3.018(19) 1_556
Ge23 Gd23 3.06(3) 6_657
Ge23 Gd2 3.100(18) 7_566
